data_2240055
loop_
_publ_author_name
'Brennessel, William W.'
'Ellis, John E.'

_publ_section_title
;
 Crystal structure of
 [(1,2,3,4,11,12-\h)-anthracene]tris(trimethylstannyl)cobalt(III)
;
_journal_coeditor_code BG2536
_journal_issue 11
_journal_name_full 'Acta Crystallographica Section E'
_journal_page_first 312
_journal_page_last 315
_journal_paper_doi 10.1107/S1600536814021709
_journal_volume 70
_journal_year 2014
_chemical_formula_iupac '[Co Sn3 (C14 H10) (C H3)9]'
_chemical_formula_moiety 'C23 H37 Co Sn3'
_chemical_formula_sum 'C23 H37 Co Sn3'
_chemical_formula_weight 728.52
_chemical_name_common 5105
_chemical_name_systematic
;
[(1,2,3,4,11,12-\h)-Anthracene]tris(trimethylstannyl)cobalt(III)
;
_space_group_crystal_system triclinic
_space_group_IT_number 2
_space_group_name_Hall '-P 1'
_space_group_name_H-M_alt 'P -1'
_symmetry_space_group_name_Hall '-P 1'
_symmetry_space_group_name_H-M 'P -1'
_atom_sites_solution_hydrogens mixed
_atom_sites_solution_primary direct
_atom_sites_solution_secondary difmap
_audit_creation_method SHELXL-2014
_cell_angle_alpha 72.754(2)
_cell_angle_beta 75.891(2)
_cell_angle_gamma 89.551(2)
_cell_formula_units_Z 4
_cell_length_a 12.9784(18)
_cell_length_b 13.0834(18)
_cell_length_c 16.734(2)
_cell_measurement_reflns_used 3885
_cell_measurement_temperature 173(2)
_cell_volume 2625.5(6)
_computing_cell_refinement
;
SAINT (Bruker, 2003)
;
_computing_data_collection
;
SMART (Bruker, 2003)
;
_computing_data_reduction
;
SAINT (Bruker, 2003)
;
_computing_molecular_graphics
;
SHELXTL (Sheldrick, 2008)
;
_computing_publication_material
;
SHELXTL (Sheldrick, 2008)
;
_computing_structure_refinement
;
SHELXL2014 (Sheldrick, 2008)
;
_computing_structure_solution
;
SHELXS97 (Sheldrick, 2008)
;
_diffrn_ambient_temperature 173(2)
_diffrn_measured_fraction_theta_full 0.988
_diffrn_measured_fraction_theta_max 0.985
_diffrn_measurement_device_type 'Siemens SMART CCD platform'
_diffrn_measurement_method '\w scans'
_diffrn_radiation_type MoK\a
_diffrn_radiation_wavelength 0.71073
_diffrn_reflns_av_R_equivalents 0.0319
_diffrn_reflns_limit_h_max 16
_diffrn_reflns_limit_h_min -16
_diffrn_reflns_limit_k_max 16
_diffrn_reflns_limit_k_min -16
_diffrn_reflns_limit_l_max 21
_diffrn_reflns_limit_l_min -21
_diffrn_reflns_number 30588
_diffrn_reflns_theta_full 27.485
_diffrn_reflns_theta_max 27.527
_diffrn_reflns_theta_min 1.317
_exptl_absorpt_coefficient_mu 3.447
_exptl_absorpt_correction_T_max 0.7456
_exptl_absorpt_correction_T_min 0.4932
_exptl_absorpt_correction_type multi-scan
_exptl_absorpt_process_details
;
(SADABS; Sheldrick, 2012)
;
_exptl_crystal_colour 'dark purple'
_exptl_crystal_density_diffrn 1.843
_exptl_crystal_description plate
_exptl_crystal_F_000 1408
_exptl_crystal_size_max 0.28
_exptl_crystal_size_mid 0.24
_exptl_crystal_size_min 0.06
_refine_diff_density_max 1.932
_refine_diff_density_min -0.787
_refine_ls_extinction_method none
_refine_ls_goodness_of_fit_ref 1.080
_refine_ls_hydrogen_treatment mixed
_refine_ls_matrix_type full
_refine_ls_number_parameters 639
_refine_ls_number_reflns 11891
_refine_ls_number_restraints 42
_refine_ls_restrained_S_all 1.081
_refine_ls_R_factor_all 0.0521
_refine_ls_R_factor_gt 0.0375
_refine_ls_shift/su_max 0.001
_refine_ls_shift/su_mean 0.000
_refine_ls_structure_factor_coef Fsqd
_refine_ls_weighting_details 'w=1/[\s^2^(Fo^2^)+(0.0320P)^2^+4.7781P] where P=(Fo^2^+2Fc^2^)/3'
_refine_ls_weighting_scheme calc
_refine_ls_wR_factor_gt 0.0804
_refine_ls_wR_factor_ref 0.0856
_reflns_number_gt 9564
_reflns_number_total 11891
_reflns_threshold_expression I>2\s(I)
_cod_data_source_file bg2536sup1.cf
_cod_data_source_block I
_cod_database_code 2240055
_cod_database_fobs_code 2240055
_shelx_space_group_comment
;
The symmetry employed for this shelxl refinement is uniquely defined
by the following loop, which should always be used as a source of
symmetry information in preference to the above space-group names.
They are only intended as comments.
;
_shelx_estimated_absorpt_t_min 0.445
_shelx_estimated_absorpt_t_max 0.820
_shelxl_version_number 2.014

loop_
_space_group_symop_operation_xyz
'x, y, z'
'-x, -y, -z'

loop_
_atom_site_type_symbol
_atom_site_label
_atom_site_fract_x
_atom_site_fract_y
_atom_site_fract_z
_atom_site_U_iso_or_equiv
_atom_site_adp_type
_atom_site_calc_flag
_atom_site_occupancy
_atom_site_disorder_assembly
_atom_site_disorder_group
Co Co1 0.37703(4) 0.13516(5) 0.21652(4) 0.02862(14) Uani d 1 . .
C C1 0.3223(4) 0.0682(4) 0.1335(4) 0.0415(12) Uani d 1 . .
H H1 0.362(4) 0.067(4) 0.077(4) 0.050 Uiso d 1 . .
C C2 0.2640(4) 0.1551(5) 0.1430(4) 0.0461(13) Uani d 1 . .
H H2 0.260(5) 0.209(5) 0.097(4) 0.055 Uiso d 1 . .
C C3 0.2146(4) 0.1582(5) 0.2279(4) 0.0517(15) Uani d 1 . .
H H3 0.184(5) 0.217(5) 0.238(4) 0.062 Uiso d 1 . .
C C4 0.2238(4) 0.0760(5) 0.3005(4) 0.0450(13) Uani d 1 . .
H H4 0.196(4) 0.083(4) 0.359(4) 0.054 Uiso d 1 . .
C C5 0.3347(6) -0.2885(5) 0.4240(4) 0.0660(18) Uani d 1 . .
H H5 0.3025 -0.2871 0.4811 0.079 Uiso calc 1 . .
C C6 0.3857(6) -0.3749(5) 0.4118(5) 0.0712(19) Uani d 1 . .
H H6 0.3891 -0.4328 0.4611 0.085 Uiso calc 1 . .
C C7 0.4344(4) -0.3834(4) 0.3286(4) 0.0463(13) Uani d 1 . .
H H7 0.4693 -0.4455 0.3219 0.056 Uiso calc 1 . .
C C8 0.4293(4) -0.2988(4) 0.2581(4) 0.0458(13) Uani d 1 . .
H H8 0.4611 -0.3031 0.2018 0.055 Uiso calc 1 . .
C C9 0.3733(4) -0.1173(4) 0.1964(3) 0.0354(10) Uani d 1 . .
H H9 0.4048 -0.1210 0.1398 0.042 Uiso calc 1 . .
C C10 0.2779(4) -0.1078(5) 0.3626(4) 0.0506(14) Uani d 1 . .
H H10 0.2451 -0.1056 0.4194 0.061 Uiso calc 1 . .
C C11 0.3238(3) -0.0242(4) 0.2056(3) 0.0351(11) Uani d 1 . .
C C12 0.2743(4) -0.0195(4) 0.2919(4) 0.0418(12) Uani d 1 . .
C C13 0.3286(4) -0.1992(4) 0.3520(3) 0.0453(13) Uani d 1 . .
C C14 0.3777(4) -0.2042(4) 0.2670(3) 0.0383(11) Uani d 1 . .
Sn Sn1 0.55882(2) 0.16207(3) 0.10994(2) 0.03084(9) Uani d 0.9365(8) A 1
C C15 0.7078(6) 0.2100(7) 0.1306(7) 0.0558(16) Uani d 0.9365(8) A 1
H H15A 0.7129 0.1689 0.1887 0.084 Uiso calc 0.9365(8) A 1
H H15B 0.7100 0.2868 0.1249 0.084 Uiso calc 0.9365(8) A 1
H H15C 0.7676 0.1960 0.0875 0.084 Uiso calc 0.9365(8) A 1
C C16 0.6052(8) 0.0186(5) 0.0754(4) 0.0454(15) Uani d 0.9365(8) A 1
H H16A 0.6783 0.0305 0.0390 0.068 Uiso calc 0.9365(8) A 1
H H16B 0.5571 0.0015 0.0435 0.068 Uiso calc 0.9365(8) A 1
H H16C 0.6011 -0.0412 0.1280 0.068 Uiso calc 0.9365(8) A 1
C C17 0.5498(5) 0.2734(5) -0.0128(4) 0.0489(14) Uani d 0.9365(8) A 1
H H17A 0.6121 0.2687 -0.0581 0.073 Uiso calc 0.9365(8) A 1
H H17B 0.5483 0.3466 -0.0086 0.073 Uiso calc 0.9365(8) A 1
H H17C 0.4848 0.2553 -0.0272 0.073 Uiso calc 0.9365(8) A 1
Sn Sn2 0.47432(3) 0.10385(3) 0.33620(2) 0.03731(10) Uani d 0.9365(8) A 1
C C18 0.5817(5) 0.2171(6) 0.3523(6) 0.0574(18) Uani d 0.9365(8) A 1
H H18A 0.6102 0.1824 0.4021 0.086 Uiso calc 0.9365(8) A 1
H H18B 0.5432 0.2788 0.3620 0.086 Uiso calc 0.9365(8) A 1
H H18C 0.6405 0.2414 0.3001 0.086 Uiso calc 0.9365(8) A 1
C C19 0.3608(8) 0.0671(7) 0.4623(4) 0.068(2) Uani d 0.9365(8) A 1
H H19A 0.3480 -0.0109 0.4879 0.102 Uiso calc 0.9365(8) A 1
H H19B 0.2936 0.0987 0.4555 0.102 Uiso calc 0.9365(8) A 1
H H19C 0.3897 0.0968 0.5003 0.102 Uiso calc 0.9365(8) A 1
C C20 0.5637(5) -0.0349(5) 0.3326(5) 0.0568(18) Uani d 0.9365(8) A 1
H H20A 0.6340 -0.0231 0.3414 0.085 Uiso calc 0.9365(8) A 1
H H20B 0.5721 -0.0467 0.2762 0.085 Uiso calc 0.9365(8) A 1
H H20C 0.5256 -0.0980 0.3784 0.085 Uiso calc 0.9365(8) A 1
Sn Sn3 0.39786(3) 0.33197(3) 0.20495(2) 0.03421(9) Uani d 0.9365(8) A 1
C C21 0.5464(5) 0.4278(4) 0.1656(4) 0.0454(15) Uani d 0.9365(8) A 1
H H21A 0.5320 0.5026 0.1609 0.068 Uiso calc 0.9365(8) A 1
H H21B 0.5872 0.4232 0.1093 0.068 Uiso calc 0.9365(8) A 1
H H21C 0.5876 0.4010 0.2085 0.068 Uiso calc 0.9365(8) A 1
C C22 0.3205(5) 0.4202(5) 0.1061(5) 0.0527(17) Uani d 0.9365(8) A 1
H H22A 0.2460 0.3927 0.1217 0.079 Uiso calc 0.9365(8) A 1
H H22B 0.3571 0.4110 0.0503 0.079 Uiso calc 0.9365(8) A 1
H H22C 0.3237 0.4965 0.1018 0.079 Uiso calc 0.9365(8) A 1
C C23 0.3121(5) 0.3570(5) 0.3242(4) 0.0522(16) Uani d 0.9365(8) A 1
H H23A 0.3552 0.3374 0.3664 0.078 Uiso calc 0.9365(8) A 1
H H23B 0.2450 0.3123 0.3469 0.078 Uiso calc 0.9365(8) A 1
H H23C 0.2970 0.4327 0.3137 0.078 Uiso calc 0.9365(8) A 1
Sn Sn1' 0.5647(4) 0.0882(5) 0.1893(4) 0.0500(18) Uani d 0.0635(8) A 5
C C15' 0.697(7) 0.210(8) 0.135(7) 0.0558(16) Uani d 0.0635(8) A 5
H H15D 0.6906 0.2579 0.1709 0.084 Uiso calc 0.0635(8) A 5
H H15E 0.7642 0.1749 0.1342 0.084 Uiso calc 0.0635(8) A 5
H H15F 0.6956 0.2510 0.0762 0.084 Uiso calc 0.0635(8) A 5
C C16' 0.604(12) -0.001(6) 0.097(4) 0.0454(15) Uani d 0.0635(8) A 5
H H16D 0.5901 0.0418 0.0419 0.068 Uiso calc 0.0635(8) A 5
H H16E 0.6793 -0.0154 0.0875 0.068 Uiso calc 0.0635(8) A 5
H H16F 0.5599 -0.0685 0.1191 0.068 Uiso calc 0.0635(8) A 5
C C17' 0.601(7) -0.021(6) 0.303(3) 0.0522(16) Uani d 0.0635(8) A 5
H H17D 0.5864 0.0118 0.3499 0.078 Uiso calc 0.0635(8) A 5
H H17E 0.5575 -0.0882 0.3209 0.078 Uiso calc 0.0635(8) A 5
H H17F 0.6769 -0.0351 0.2893 0.078 Uiso calc 0.0635(8) A 5
Sn Sn2' 0.3993(5) 0.1957(6) 0.3414(4) 0.065(2) Uani d 0.0635(8) A 5
C C18' 0.554(4) 0.231(8) 0.356(9) 0.0574(18) Uani d 0.0635(8) A 5
H H18D 0.6012 0.1747 0.3463 0.086 Uiso calc 0.0635(8) A 5
H H18E 0.5850 0.3003 0.3139 0.086 Uiso calc 0.0635(8) A 5
H H18F 0.5477 0.2353 0.4147 0.086 Uiso calc 0.0635(8) A 5
C C19' 0.349(9) 0.056(5) 0.455(4) 0.068(2) Uani d 0.0635(8) A 5
H H19D 0.3899 -0.0046 0.4461 0.102 Uiso calc 0.0635(8) A 5
H H19E 0.3607 0.0724 0.5058 0.102 Uiso calc 0.0635(8) A 5
H H19F 0.2728 0.0370 0.4649 0.102 Uiso calc 0.0635(8) A 5
C C20' 0.307(5) 0.326(4) 0.364(5) 0.0489(14) Uani d 0.0635(8) A 5
H H20D 0.2345 0.3151 0.3587 0.073 Uiso calc 0.0635(8) A 5
H H20E 0.3029 0.3290 0.4229 0.073 Uiso calc 0.0635(8) A 5
H H20F 0.3402 0.3939 0.3221 0.073 Uiso calc 0.0635(8) A 5
Sn Sn3' 0.4487(5) 0.3255(5) 0.1205(4) 0.0535(18) Uani d 0.0635(8) A 5
C C21' 0.542(6) 0.450(5) 0.137(5) 0.0454(15) Uani d 0.0635(8) A 5
H H21D 0.5146 0.4561 0.1952 0.068 Uiso calc 0.0635(8) A 5
H H21E 0.6165 0.4320 0.1290 0.068 Uiso calc 0.0635(8) A 5
H H21F 0.5373 0.5184 0.0939 0.068 Uiso calc 0.0635(8) A 5
C C22' 0.299(4) 0.400(6) 0.119(6) 0.0527(17) Uani d 0.0635(8) A 5
H H22D 0.2647 0.4046 0.1773 0.079 Uiso calc 0.0635(8) A 5
H H22E 0.3120 0.4729 0.0782 0.079 Uiso calc 0.0635(8) A 5
H H22F 0.2515 0.3576 0.1021 0.079 Uiso calc 0.0635(8) A 5
C C23' 0.516(6) 0.320(6) -0.009(2) 0.0568(18) Uani d 0.0635(8) A 5
H H23D 0.4769 0.2646 -0.0201 0.085 Uiso calc 0.0635(8) A 5
H H23E 0.5120 0.3899 -0.0503 0.085 Uiso calc 0.0635(8) A 5
H H23F 0.5912 0.3035 -0.0152 0.085 Uiso calc 0.0635(8) A 5
Co Co2 0.00682(4) 0.36883(5) 0.78274(4) 0.02670(13) Uani d 1 . .
C C24 -0.0921(4) 0.4357(4) 0.8698(3) 0.0363(11) Uani d 1 . .
H H24 -0.090(4) 0.437(4) 0.922(3) 0.044 Uiso d 1 . .
C C25 -0.1491(4) 0.3499(4) 0.8624(4) 0.0395(11) Uani d 1 . .
H H25 -0.181(4) 0.292(4) 0.914(4) 0.047 Uiso d 1 . .
C C26 -0.1519(4) 0.3471(5) 0.7790(4) 0.0429(12) Uani d 1 . .
H H26 -0.192(4) 0.291(4) 0.778(3) 0.051 Uiso d 1 . .
C C27 -0.1030(4) 0.4293(4) 0.7063(3) 0.0384(11) Uani d 1 . .
H H27 -0.103(4) 0.422(4) 0.652(4) 0.046 Uiso d 1 . .
C C28 0.0525(5) 0.8050(5) 0.5773(4) 0.0524(14) Uani d 1 . .
H H28 0.0434 0.8071 0.5222 0.063 Uiso calc 1 . .
C C29 0.0933(5) 0.8922(5) 0.5886(4) 0.0621(17) Uani d 1 . .
H H29 0.1127 0.9557 0.5408 0.074 Uiso calc 1 . .
C C30 0.1081(5) 0.8923(5) 0.6696(4) 0.0637(17) Uani d 1 . .
H H30 0.1393 0.9547 0.6748 0.076 Uiso calc 1 . .
C C31 0.0788(4) 0.8054(4) 0.7391(4) 0.0461(13) Uani d 1 . .
H H31 0.0888 0.8070 0.7931 0.055 Uiso calc 1 . .
C C32 -0.0046(4) 0.6209(4) 0.8032(3) 0.0381(11) Uani d 1 . .
H H32 0.0016 0.6222 0.8583 0.046 Uiso calc 1 . .
C C33 -0.0198(4) 0.6166(4) 0.6414(3) 0.0436(12) Uani d 1 . .
H H33 -0.0243 0.6151 0.5859 0.052 Uiso calc 1 . .
C C34 -0.0510(4) 0.5279(4) 0.7965(3) 0.0347(10) Uani d 1 . .
C C35 -0.0569(4) 0.5249(4) 0.7129(3) 0.0358(11) Uani d 1 . .
C C36 0.0227(4) 0.7085(4) 0.6489(3) 0.0390(11) Uani d 1 . .
C C37 0.0323(4) 0.7102(4) 0.7325(3) 0.0379(11) Uani d 1 . .
Sn Sn4 0.12611(2) 0.33492(3) 0.88667(2) 0.02952(8) Uani d 0.9686(8) B 1
C C38 0.2862(4) 0.2827(5) 0.8632(4) 0.0469(14) Uani d 0.9686(8) B 1
H H38A 0.3119 0.2706 0.9155 0.070 Uiso calc 0.9686(8) B 1
H H38B 0.3331 0.3381 0.8154 0.070 Uiso calc 0.9686(8) B 1
H H38C 0.2862 0.2159 0.8482 0.070 Uiso calc 0.9686(8) B 1
C C39 0.1534(4) 0.4762(5) 0.9231(4) 0.0424(14) Uani d 0.9686(8) B 1
H H39A 0.2024 0.4609 0.9608 0.064 Uiso calc 0.9686(8) B 1
H H39B 0.0856 0.4957 0.9540 0.064 Uiso calc 0.9686(8) B 1
H H39C 0.1846 0.5357 0.8711 0.064 Uiso calc 0.9686(8) B 1
C C40 0.0413(5) 0.2233(5) 1.0099(4) 0.0519(15) Uani d 0.9686(8) B 1
H H40A 0.0801 0.2214 1.0537 0.078 Uiso calc 0.9686(8) B 1
H H40B 0.0357 0.1515 1.0038 0.078 Uiso calc 0.9686(8) B 1
H H40C -0.0303 0.2467 1.0278 0.078 Uiso calc 0.9686(8) B 1
Sn Sn5 0.17472(2) 0.40061(3) 0.65953(2) 0.03177(9) Uani d 0.9686(8) B 1
C C41 0.2885(5) 0.2841(5) 0.6367(4) 0.0550(17) Uani d 0.9686(8) B 1
H H41A 0.3471 0.3187 0.5864 0.083 Uiso calc 0.9686(8) B 1
H H41B 0.2532 0.2255 0.6259 0.083 Uiso calc 0.9686(8) B 1
H H41C 0.3166 0.2555 0.6877 0.083 Uiso calc 0.9686(8) B 1
C C42 0.1347(5) 0.4509(6) 0.5354(4) 0.0554(17) Uani d 0.9686(8) B 1
H H42A 0.1888 0.4292 0.4926 0.083 Uiso calc 0.9686(8) B 1
H H42B 0.1322 0.5291 0.5165 0.083 Uiso calc 0.9686(8) B 1
H H42C 0.0650 0.4172 0.5413 0.083 Uiso calc 0.9686(8) B 1
C C43 0.2710(5) 0.5340(5) 0.6633(4) 0.0466(14) Uani d 0.9686(8) B 1
H H43A 0.3367 0.5473 0.6169 0.070 Uiso calc 0.9686(8) B 1
H H43B 0.2887 0.5162 0.7193 0.070 Uiso calc 0.9686(8) B 1
H H43C 0.2308 0.5984 0.6555 0.070 Uiso calc 0.9686(8) B 1
Sn Sn6 0.01690(3) 0.17235(3) 0.79114(2) 0.03626(9) Uani d 0.9686(8) B 1
C C44 0.1420(5) 0.0721(5) 0.8241(5) 0.0539(16) Uani d 0.9686(8) B 1
H H44A 0.1251 -0.0008 0.8243 0.081 Uiso calc 0.9686(8) B 1
H H44B 0.1483 0.0706 0.8816 0.081 Uiso calc 0.9686(8) B 1
H H44C 0.2095 0.1010 0.7814 0.081 Uiso calc 0.9686(8) B 1
C C45 -0.1180(5) 0.0839(5) 0.8929(5) 0.0530(16) Uani d 0.9686(8) B 1
H H45A -0.1193 0.0083 0.8948 0.080 Uiso calc 0.9686(8) B 1
H H45B -0.1841 0.1140 0.8813 0.080 Uiso calc 0.9686(8) B 1
H H45C -0.1116 0.0894 0.9487 0.080 Uiso calc 0.9686(8) B 1
C C46 -0.0068(5) 0.1551(5) 0.6712(4) 0.0544(16) Uani d 0.9686(8) B 1
H H46A -0.0268 0.0799 0.6798 0.082 Uiso calc 0.9686(8) B 1
H H46B 0.0594 0.1780 0.6255 0.082 Uiso calc 0.9686(8) B 1
H H46C -0.0636 0.1998 0.6544 0.082 Uiso calc 0.9686(8) B 1
Sn Sn4' 0.1818(9) 0.4147(9) 0.8092(8) 0.053(4) Uani d 0.0314(8) B 5
C C38' 0.295(8) 0.293(7) 0.830(8) 0.0469(14) Uani d 0.0314(8) B 5
H H38D 0.2997 0.2535 0.7876 0.070 Uiso calc 0.0314(8) B 5
H H38E 0.3649 0.3275 0.8218 0.070 Uiso calc 0.0314(8) B 5
H H38F 0.2711 0.2437 0.8883 0.070 Uiso calc 0.0314(8) B 5
C C39' 0.191(11) 0.485(8) 0.910(5) 0.0424(14) Uani d 0.0314(8) B 5
H H39D 0.1423 0.5430 0.9086 0.064 Uiso calc 0.0314(8) B 5
H H39E 0.1699 0.4299 0.9662 0.064 Uiso calc 0.0314(8) B 5
H H39F 0.2637 0.5137 0.8997 0.064 Uiso calc 0.0314(8) B 5
C C40' 0.264(10) 0.540(6) 0.693(4) 0.0466(14) Uani d 0.0314(8) B 5
H H40D 0.2168 0.5980 0.6797 0.070 Uiso calc 0.0314(8) B 5
H H40E 0.3284 0.5677 0.7021 0.070 Uiso calc 0.0314(8) B 5
H H40F 0.2833 0.5099 0.6444 0.070 Uiso calc 0.0314(8) B 5
Sn Sn5' 0.1087(11) 0.3209(11) 0.6522(7) 0.061(4) Uani d 0.0314(8) B 5
C C41' 0.279(2) 0.305(11) 0.619(11) 0.0550(17) Uani d 0.0314(8) B 5
H H41D 0.2974 0.2480 0.6654 0.083 Uiso calc 0.0314(8) B 5
H H41E 0.2994 0.2872 0.5649 0.083 Uiso calc 0.0314(8) B 5
H H41F 0.3163 0.3730 0.6124 0.083 Uiso calc 0.0314(8) B 5
C C42' 0.096(12) 0.450(7) 0.539(6) 0.0554(17) Uani d 0.0314(8) B 5
H H42D 0.0212 0.4672 0.5448 0.083 Uiso calc 0.0314(8) B 5
H H42E 0.1387 0.5141 0.5346 0.083 Uiso calc 0.0314(8) B 5
H H42F 0.1218 0.4283 0.4871 0.083 Uiso calc 0.0314(8) B 5
C C43' 0.040(11) 0.176(6) 0.641(9) 0.0544(16) Uani d 0.0314(8) B 5
H H43D -0.0375 0.1765 0.6549 0.082 Uiso calc 0.0314(8) B 5
H H43E 0.0667 0.1729 0.5816 0.082 Uiso calc 0.0314(8) B 5
H H43F 0.0610 0.1128 0.6811 0.082 Uiso calc 0.0314(8) B 5
Sn Sn6' 0.0243(11) 0.1762(9) 0.8696(8) 0.067(5) Uani d 0.0314(8) B 5
C C44' 0.152(7) 0.078(9) 0.838(9) 0.0539(16) Uani d 0.0314(8) B 5
H H44D 0.2201 0.1143 0.8320 0.081 Uiso calc 0.0314(8) B 5
H H44E 0.1420 0.0089 0.8834 0.081 Uiso calc 0.0314(8) B 5
H H44F 0.1517 0.0652 0.7827 0.081 Uiso calc 0.0314(8) B 5
C C45' -0.111(6) 0.074(9) 0.877(9) 0.0530(16) Uani d 0.0314(8) B 5
H H45D -0.1767 0.1088 0.8912 0.080 Uiso calc 0.0314(8) B 5
H H45E -0.1033 0.0613 0.8207 0.080 Uiso calc 0.0314(8) B 5
H H45F -0.1130 0.0051 0.9214 0.080 Uiso calc 0.0314(8) B 5
C C46' 0.012(11) 0.178(11) 1.001(3) 0.0519(15) Uani d 0.0314(8) B 5
H H46D -0.0454 0.2222 1.0179 0.078 Uiso calc 0.0314(8) B 5
H H46E -0.0030 0.1045 1.0407 0.078 Uiso calc 0.0314(8) B 5
H H46F 0.0796 0.2077 1.0044 0.078 Uiso calc 0.0314(8) B 5

loop_
_atom_site_aniso_label
_atom_site_aniso_U_11
_atom_site_aniso_U_22
_atom_site_aniso_U_33
_atom_site_aniso_U_12
_atom_site_aniso_U_13
_atom_site_aniso_U_23
Co1 0.0235(3) 0.0335(3) 0.0337(3) 0.0020(2) -0.0095(2) -0.0155(3)
C1 0.033(3) 0.057(3) 0.048(3) 0.001(2) -0.018(2) -0.030(3)
C2 0.033(3) 0.054(3) 0.068(4) 0.009(2) -0.032(3) -0.026(3)
C3 0.022(2) 0.061(4) 0.084(5) 0.006(2) -0.014(3) -0.040(4)
C4 0.031(3) 0.050(3) 0.054(3) -0.006(2) 0.000(2) -0.025(3)
C5 0.094(5) 0.048(4) 0.042(3) -0.011(3) 0.000(3) -0.006(3)
C6 0.090(5) 0.048(4) 0.061(4) -0.007(3) -0.009(4) -0.002(3)
C7 0.044(3) 0.045(3) 0.048(3) -0.001(2) -0.004(2) -0.018(3)
C8 0.040(3) 0.050(3) 0.051(3) 0.003(2) -0.008(2) -0.023(3)
C9 0.032(2) 0.044(3) 0.035(3) 0.000(2) -0.0075(19) -0.019(2)
C10 0.050(3) 0.051(3) 0.044(3) -0.017(3) 0.008(2) -0.020(3)
C11 0.026(2) 0.041(3) 0.045(3) -0.0019(19) -0.011(2) -0.021(2)
C12 0.029(2) 0.048(3) 0.051(3) -0.007(2) 0.001(2) -0.026(3)
C13 0.045(3) 0.043(3) 0.042(3) -0.012(2) 0.001(2) -0.012(2)
C14 0.033(2) 0.043(3) 0.042(3) -0.006(2) -0.008(2) -0.018(2)
Sn1 0.02348(16) 0.03726(19) 0.03407(19) 0.00299(13) -0.00831(13) -0.01343(15)
C15 0.030(3) 0.064(4) 0.082(5) 0.002(3) -0.017(3) -0.034(3)
C16 0.037(3) 0.055(4) 0.048(4) 0.011(3) -0.006(3) -0.026(3)
C17 0.041(3) 0.058(4) 0.040(3) 0.004(3) -0.008(2) -0.006(3)
Sn2 0.0451(2) 0.0371(2) 0.0365(2) 0.00380(15) -0.02069(16) -0.01288(16)
C18 0.064(4) 0.062(4) 0.063(4) 0.003(3) -0.039(4) -0.027(3)
C19 0.092(5) 0.076(5) 0.038(3) -0.007(4) -0.020(3) -0.015(3)
C20 0.065(5) 0.054(4) 0.066(4) 0.024(3) -0.039(4) -0.021(3)
Sn3 0.03129(18) 0.03110(18) 0.0436(2) 0.00540(13) -0.01187(15) -0.01455(15)
C21 0.040(3) 0.035(3) 0.059(4) -0.004(2) -0.018(3) -0.005(3)
C22 0.047(3) 0.047(4) 0.064(4) 0.015(3) -0.020(3) -0.012(3)
C23 0.055(4) 0.050(4) 0.055(4) 0.013(3) -0.009(3) -0.026(3)
Sn1' 0.037(3) 0.061(4) 0.059(4) 0.003(3) -0.013(3) -0.027(3)
C15' 0.030(3) 0.064(4) 0.082(5) 0.002(3) -0.017(3) -0.034(3)
C16' 0.037(3) 0.055(4) 0.048(4) 0.011(3) -0.006(3) -0.026(3)
C17' 0.055(4) 0.050(4) 0.055(4) 0.013(3) -0.009(3) -0.026(3)
Sn2' 0.066(4) 0.084(5) 0.051(4) -0.022(4) -0.011(3) -0.034(4)
C18' 0.064(4) 0.062(4) 0.063(4) 0.003(3) -0.039(4) -0.027(3)
C19' 0.092(5) 0.076(5) 0.038(3) -0.007(4) -0.020(3) -0.015(3)
C20' 0.041(3) 0.058(4) 0.040(3) 0.004(3) -0.008(2) -0.006(3)
Sn3' 0.046(4) 0.060(4) 0.054(4) 0.008(3) -0.017(3) -0.012(3)
C21' 0.040(3) 0.035(3) 0.059(4) -0.004(2) -0.018(3) -0.005(3)
C22' 0.047(3) 0.047(4) 0.064(4) 0.015(3) -0.020(3) -0.012(3)
C23' 0.065(5) 0.054(4) 0.066(4) 0.024(3) -0.039(4) -0.021(3)
Co2 0.0242(3) 0.0307(3) 0.0301(3) 0.0025(2) -0.0111(2) -0.0132(3)
C24 0.032(2) 0.047(3) 0.036(3) 0.015(2) -0.010(2) -0.021(2)
C25 0.021(2) 0.042(3) 0.051(3) 0.0059(19) -0.005(2) -0.010(2)
C26 0.027(2) 0.052(3) 0.061(4) 0.003(2) -0.024(2) -0.024(3)
C27 0.040(3) 0.044(3) 0.044(3) 0.011(2) -0.027(2) -0.019(2)
C28 0.067(4) 0.047(3) 0.039(3) 0.005(3) -0.004(3) -0.014(3)
C29 0.073(4) 0.047(4) 0.051(4) -0.001(3) 0.000(3) -0.006(3)
C30 0.067(4) 0.049(4) 0.071(4) -0.011(3) -0.004(3) -0.023(3)
C31 0.040(3) 0.049(3) 0.058(3) 0.004(2) -0.012(2) -0.030(3)
C32 0.034(2) 0.056(3) 0.035(3) 0.007(2) -0.012(2) -0.026(2)
C33 0.059(3) 0.044(3) 0.034(3) 0.011(2) -0.020(2) -0.015(2)
C34 0.029(2) 0.045(3) 0.034(3) 0.009(2) -0.0116(19) -0.016(2)
C35 0.037(3) 0.040(3) 0.041(3) 0.011(2) -0.022(2) -0.020(2)
C36 0.041(3) 0.043(3) 0.037(3) 0.012(2) -0.011(2) -0.016(2)
C37 0.036(3) 0.037(3) 0.051(3) 0.013(2) -0.022(2) -0.021(2)
Sn4 0.02549(16) 0.03679(18) 0.03028(17) 0.00225(12) -0.01220(12) -0.01196(14)
C38 0.033(3) 0.059(4) 0.059(4) 0.011(2) -0.022(3) -0.024(3)
C39 0.038(3) 0.054(3) 0.050(3) 0.004(2) -0.020(2) -0.029(3)
C40 0.048(3) 0.064(4) 0.036(3) -0.004(3) -0.014(2) 0.000(3)
Sn5 0.02953(17) 0.03985(19) 0.02961(17) 0.00062(13) -0.00817(13) -0.01540(14)
C41 0.049(3) 0.059(4) 0.059(4) 0.014(3) -0.006(3) -0.027(3)
C42 0.052(4) 0.089(5) 0.032(3) 0.002(3) -0.017(3) -0.023(3)
C43 0.043(3) 0.051(3) 0.045(3) -0.012(2) -0.013(3) -0.012(3)
Sn6 0.03465(18) 0.03089(18) 0.0499(2) 0.00055(13) -0.01780(15) -0.01638(16)
C44 0.060(4) 0.035(3) 0.076(5) 0.014(3) -0.031(3) -0.019(3)
C45 0.042(3) 0.046(3) 0.070(4) -0.009(2) -0.021(3) -0.009(3)
C46 0.060(4) 0.055(4) 0.066(4) 0.004(3) -0.029(3) -0.036(3)
Sn4' 0.038(6) 0.074(9) 0.062(9) 0.009(6) -0.026(6) -0.032(7)
C38' 0.033(3) 0.059(4) 0.059(4) 0.011(2) -0.022(3) -0.024(3)
C39' 0.038(3) 0.054(3) 0.050(3) 0.004(2) -0.020(2) -0.029(3)
C40' 0.043(3) 0.051(3) 0.045(3) -0.012(2) -0.013(3) -0.012(3)
Sn5' 0.059(8) 0.082(10) 0.064(9) 0.016(7) -0.026(7) -0.046(8)
C41' 0.049(3) 0.059(4) 0.059(4) 0.014(3) -0.006(3) -0.027(3)
C42' 0.052(4) 0.089(5) 0.032(3) 0.002(3) -0.017(3) -0.023(3)
C43' 0.060(4) 0.055(4) 0.066(4) 0.004(3) -0.029(3) -0.036(3)
Sn6' 0.067(9) 0.053(9) 0.072(10) 0.000(7) -0.021(8) -0.005(7)
C44' 0.060(4) 0.035(3) 0.076(5) 0.014(3) -0.031(3) -0.019(3)
C45' 0.042(3) 0.046(3) 0.070(4) -0.009(2) -0.021(3) -0.009(3)
C46' 0.048(3) 0.064(4) 0.036(3) -0.004(3) -0.014(2) 0.000(3)

loop_
_atom_type_symbol
_atom_type_description
_atom_type_scat_dispersion_real
_atom_type_scat_dispersion_imag
_atom_type_scat_source
C C 0.0033 0.0016 'International Tables Vol C Tables 4.2.6.8 and 6.1.1.4'
H H 0.0000 0.0000 'International Tables Vol C Tables 4.2.6.8 and 6.1.1.4'
Co Co 0.3494 0.9721 'International Tables Vol C Tables 4.2.6.8 and 6.1.1.4'
Sn Sn -0.6537 1.4246 'International Tables Vol C Tables 4.2.6.8 and 6.1.1.4'

loop_
_geom_angle_atom_site_label_1
_geom_angle_atom_site_label_2
_geom_angle_atom_site_label_3
_geom_angle
C3 Co1 C1 70.3(2)
C3 Co1 C2 39.6(2)
C1 Co1 C2 38.5(2)
C3 Co1 C4 38.4(2)
C1 Co1 C4 83.1(2)
C2 Co1 C4 70.8(2)
C3 Co1 C11 80.9(2)
C1 Co1 C11 38.1(2)
C2 Co1 C11 68.7(2)
C4 Co1 C11 68.30(19)
C3 Co1 C12 68.4(2)
C1 Co1 C12 68.8(2)
C2 Co1 C12 81.8(2)
C4 Co1 C12 37.86(19)
C11 Co1 C12 37.15(17)
C3 Co1 Sn1' 170.6(2)
C1 Co1 Sn1' 100.5(2)
C2 Co1 Sn1' 132.9(2)
C4 Co1 Sn1' 141.2(2)
C11 Co1 Sn1' 90.71(18)
C12 Co1 Sn1' 107.26(19)
C3 Co1 Sn2' 98.8(2)
C1 Co1 Sn2' 165.9(2)
C2 Co1 Sn2' 135.2(2)
C4 Co1 Sn2' 82.8(2)
C11 Co1 Sn2' 133.4(2)
C12 Co1 Sn2' 99.2(2)
Sn1' Co1 Sn2' 90.02(19)
C3 Co1 Sn3 86.04(17)
C1 Co1 Sn3 127.76(16)
C2 Co1 Sn3 95.20(16)
C4 Co1 Sn3 106.55(15)
C11 Co1 Sn3 163.89(13)
C12 Co1 Sn3 143.26(13)
C3 Co1 Sn1 144.16(19)
C1 Co1 Sn1 86.74(15)
C2 Co1 Sn1 106.42(17)
C4 Co1 Sn1 166.18(15)
C11 Co1 Sn1 97.96(12)
C12 Co1 Sn1 129.04(13)
Sn3 Co1 Sn1 87.09(2)
C3 Co1 Sn2 126.82(19)
C1 Co1 Sn2 146.16(16)
C2 Co1 Sn2 166.12(17)
C4 Co1 Sn2 95.78(17)
C11 Co1 Sn2 110.27(13)
C12 Co1 Sn2 89.63(14)
Sn3 Co1 Sn2 85.14(2)
Sn1 Co1 Sn2 87.46(2)
C3 Co1 Sn3' 97.4(2)
C1 Co1 Sn3' 103.7(2)
C2 Co1 Sn3' 84.7(2)
C4 Co1 Sn3' 130.8(2)
C11 Co1 Sn3' 140.25(19)
C12 Co1 Sn3' 165.27(19)
Sn1' Co1 Sn3' 86.31(18)
Sn2' Co1 Sn3' 86.25(19)
C2 C1 C11 122.2(5)
C2 C1 Co1 70.8(3)
C11 C1 Co1 77.4(3)
C2 C1 H1 121(3)
C11 C1 H1 117(3)
Co1 C1 H1 126(3)
C1 C2 C3 118.6(6)
C1 C2 Co1 70.7(3)
C3 C2 Co1 70.0(3)
C1 C2 H2 121(4)
C3 C2 H2 120(4)
Co1 C2 H2 129(4)
C4 C3 C2 121.1(5)
C4 C3 Co1 72.1(3)
C2 C3 Co1 70.4(3)
C4 C3 H3 116(4)
C2 C3 H3 122(4)
Co1 C3 H3 123(4)
C3 C4 C12 120.9(5)
C3 C4 Co1 69.5(3)
C12 C4 Co1 76.5(3)
C3 C4 H4 120(3)
C12 C4 H4 119(3)
Co1 C4 H4 126(3)
C6 C5 C13 120.6(6)
C6 C5 H5 119.7
C13 C5 H5 119.7
C5 C6 C7 122.9(6)
C5 C6 H6 118.5
C7 C6 H6 118.5
C8 C7 C6 117.7(5)
C8 C7 H7 121.1
C6 C7 H7 121.1
C7 C8 C14 122.0(5)
C7 C8 H8 119.0
C14 C8 H8 119.0
C14 C9 C11 122.3(4)
C14 C9 H9 118.9
C11 C9 H9 118.9
C13 C10 C12 121.6(5)
C13 C10 H10 119.2
C12 C10 H10 119.2
C9 C11 C1 123.0(5)
C9 C11 C12 118.8(5)
C1 C11 C12 118.2(4)
C9 C11 Co1 135.6(3)
C1 C11 Co1 64.4(3)
C12 C11 Co1 71.5(3)
C10 C12 C4 123.1(5)
C10 C12 C11 118.7(5)
C4 C12 C11 118.2(5)
C10 C12 Co1 135.5(4)
C4 C12 Co1 65.7(3)
C11 C12 Co1 71.4(3)
C10 C13 C5 121.9(5)
C10 C13 C14 119.9(5)
C5 C13 C14 118.2(5)
C9 C14 C8 122.6(5)
C9 C14 C13 118.8(5)
C8 C14 C13 118.6(5)
C16 Sn1 C17 102.3(2)
C16 Sn1 C15 99.3(2)
C17 Sn1 C15 104.9(3)
C16 Sn1 Co1 112.4(2)
C17 Sn1 Co1 109.18(16)
C15 Sn1 Co1 126.0(3)
Sn1 C15 H15A 109.5
Sn1 C15 H15B 109.5
H15A C15 H15B 109.5
Sn1 C15 H15C 109.5
H15A C15 H15C 109.5
H15B C15 H15C 109.5
Sn1 C16 H16A 109.5
Sn1 C16 H16B 109.5
H16A C16 H16B 109.5
Sn1 C16 H16C 109.5
H16A C16 H16C 109.5
H16B C16 H16C 109.5
Sn1 C17 H17A 109.5
Sn1 C17 H17B 109.5
H17A C17 H17B 109.5
Sn1 C17 H17C 109.5
H17A C17 H17C 109.5
H17B C17 H17C 109.5
C20 Sn2 C18 105.1(3)
C20 Sn2 C19 108.1(3)
C18 Sn2 C19 98.7(3)
C20 Sn2 Co1 106.28(18)
C18 Sn2 Co1 127.0(2)
C19 Sn2 Co1 110.5(3)
Sn2 C18 H18A 109.5
Sn2 C18 H18B 109.5
H18A C18 H18B 109.5
Sn2 C18 H18C 109.5
H18A C18 H18C 109.5
H18B C18 H18C 109.5
Sn2 C19 H19A 109.5
Sn2 C19 H19B 109.5
H19A C19 H19B 109.5
Sn2 C19 H19C 109.5
H19A C19 H19C 109.5
H19B C19 H19C 109.5
Sn2 C20 H20A 109.5
Sn2 C20 H20B 109.5
H20A C20 H20B 109.5
Sn2 C20 H20C 109.5
H20A C20 H20C 109.5
H20B C20 H20C 109.5
C23 Sn3 C21 105.8(3)
C23 Sn3 C22 106.6(3)
C21 Sn3 C22 100.4(2)
C23 Sn3 Co1 109.53(18)
C21 Sn3 Co1 125.91(17)
C22 Sn3 Co1 106.98(19)
Sn3 C21 H21A 109.5
Sn3 C21 H21B 109.5
H21A C21 H21B 109.5
Sn3 C21 H21C 109.5
H21A C21 H21C 109.5
H21B C21 H21C 109.5
Sn3 C22 H22A 109.5
Sn3 C22 H22B 109.5
H22A C22 H22B 109.5
Sn3 C22 H22C 109.5
H22A C22 H22C 109.5
H22B C22 H22C 109.5
Sn3 C23 H23A 109.5
Sn3 C23 H23B 109.5
H23A C23 H23B 109.5
Sn3 C23 H23C 109.5
H23A C23 H23C 109.5
H23B C23 H23C 109.5
C16' Sn1' C17' 102.3(5)
C16' Sn1' C15' 99.3(4)
C17' Sn1' C15' 104.9(5)
C16' Sn1' Co1 113(4)
C17' Sn1' Co1 113(2)
C15' Sn1' Co1 122(3)
Sn1' C15' H15D 109.5
Sn1' C15' H15E 109.5
H15D C15' H15E 109.5
Sn1' C15' H15F 109.5
H15D C15' H15F 109.5
H15E C15' H15F 109.5
Sn1' C16' H16D 109.5
Sn1' C16' H16E 109.5
H16D C16' H16E 109.5
Sn1' C16' H16F 109.5
H16D C16' H16F 109.5
H16E C16' H16F 109.5
Sn1' C17' H17D 109.5
Sn1' C17' H17E 109.5
H17D C17' H17E 109.5
Sn1' C17' H17F 109.5
H17D C17' H17F 109.5
H17E C17' H17F 109.5
C20' Sn2' C18' 105.1(5)
C20' Sn2' C19' 108.1(5)
C18' Sn2' C19' 98.7(5)
C20' Sn2' Co1 116(2)
C18' Sn2' Co1 122(3)
C19' Sn2' Co1 105(3)
Sn2' C18' H18D 109.5
Sn2' C18' H18E 109.5
H18D C18' H18E 109.5
Sn2' C18' H18F 109.5
H18D C18' H18F 109.5
H18E C18' H18F 109.5
Sn2' C19' H19D 109.5
Sn2' C19' H19E 109.5
H19D C19' H19E 109.5
Sn2' C19' H19F 109.5
H19D C19' H19F 109.5
H19E C19' H19F 109.5
Sn2' C20' H20D 109.5
Sn2' C20' H20E 109.5
H20D C20' H20E 109.5
Sn2' C20' H20F 109.5
H20D C20' H20F 109.5
H20E C20' H20F 109.5
C23' Sn3' C21' 105.8(5)
C23' Sn3' C22' 106.6(5)
C21' Sn3' C22' 100.4(4)
C23' Sn3' Co1 108(2)
C21' Sn3' Co1 133(2)
C22' Sn3' Co1 99(2)
Sn3' C21' H21D 109.5
Sn3' C21' H21E 109.5
H21D C21' H21E 109.5
Sn3' C21' H21F 109.5
H21D C21' H21F 109.5
H21E C21' H21F 109.5
Sn3' C22' H22D 109.5
Sn3' C22' H22E 109.5
H22D C22' H22E 109.5
Sn3' C22' H22F 109.5
H22D C22' H22F 109.5
H22E C22' H22F 109.5
Sn3' C23' H23D 109.5
Sn3' C23' H23E 109.5
H23D C23' H23E 109.5
Sn3' C23' H23F 109.5
H23D C23' H23F 109.5
H23E C23' H23F 109.5
C24 Co2 C26 70.8(2)
C24 Co2 C25 39.0(2)
C26 Co2 C25 39.4(2)
C24 Co2 C27 83.0(2)
C26 Co2 C27 37.9(2)
C25 Co2 C27 69.9(2)
C24 Co2 C34 38.24(18)
C26 Co2 C34 81.00(19)
C25 Co2 C34 68.77(19)
C27 Co2 C34 67.99(18)
C24 Co2 C35 68.27(19)
C26 Co2 C35 67.7(2)
C25 Co2 C35 80.68(19)
C27 Co2 C35 37.62(17)
C34 Co2 C35 36.63(16)
C24 Co2 Sn5' 166.4(3)
C26 Co2 Sn5' 102.3(3)
C25 Co2 Sn5' 139.3(3)
C27 Co2 Sn5' 84.6(3)
C34 Co2 Sn5' 130.5(3)
C35 Co2 Sn5' 98.4(3)
C24 Co2 Sn4' 97.6(3)
C26 Co2 Sn4' 168.4(3)
C25 Co2 Sn4' 130.4(3)
C27 Co2 Sn4' 142.9(3)
C34 Co2 Sn4' 89.6(3)
C35 Co2 Sn4' 108.3(3)
Sn5' Co2 Sn4' 89.0(3)
C24 Co2 Sn6 127.92(15)
C26 Co2 Sn6 85.08(15)
C25 Co2 Sn6 94.87(14)
C27 Co2 Sn6 105.56(14)
C34 Co2 Sn6 163.54(12)
C35 Co2 Sn6 142.22(12)
C24 Co2 Sn4 85.28(14)
C26 Co2 Sn4 141.95(16)
C25 Co2 Sn4 104.72(15)
C27 Co2 Sn4 166.36(14)
C34 Co2 Sn4 98.44(12)
C35 Co2 Sn4 130.42(12)
Sn6 Co2 Sn4 87.15(2)
C24 Co2 Sn5 145.11(15)
C26 Co2 Sn5 128.37(16)
C25 Co2 Sn5 167.34(15)
C27 Co2 Sn5 97.77(15)
C34 Co2 Sn5 109.82(12)
C35 Co2 Sn5 91.08(13)
Sn6 Co2 Sn5 85.73(2)
Sn4 Co2 Sn5 87.95(2)
C24 Co2 Sn6' 105.7(4)
C26 Co2 Sn6' 96.5(3)
C25 Co2 Sn6' 85.8(4)
C27 Co2 Sn6' 129.0(3)
C34 Co2 Sn6' 142.7(3)
C35 Co2 Sn6' 164.1(3)
Sn5' Co2 Sn6' 86.5(3)
Sn4' Co2 Sn6' 86.8(3)
C25 C24 C34 121.2(5)
C25 C24 Co2 71.1(3)
C34 C24 Co2 77.5(3)
C25 C24 H24 119(3)
C34 C24 H24 119(3)
Co2 C24 H24 131(3)
C24 C25 C26 118.9(5)
C24 C25 Co2 69.9(3)
C26 C25 Co2 70.1(3)
C24 C25 H25 119(3)
C26 C25 H25 121(3)
Co2 C25 H25 128(3)
C27 C26 C25 120.7(5)
C27 C26 Co2 72.5(3)
C25 C26 Co2 70.5(3)
C27 C26 H26 124(4)
C25 C26 H26 115(4)
Co2 C26 H26 134(4)
C26 C27 C35 121.3(5)
C26 C27 Co2 69.6(3)
C35 C27 Co2 77.1(3)
C26 C27 H27 118(3)
C35 C27 H27 120(3)
Co2 C27 H27 127(3)
C29 C28 C36 119.7(6)
C29 C28 H28 120.1
C36 C28 H28 120.1
C28 C29 C30 121.8(6)
C28 C29 H29 119.1
C30 C29 H29 119.1
C31 C30 C29 120.8(6)
C31 C30 H30 119.6
C29 C30 H30 119.6
C30 C31 C37 120.4(6)
C30 C31 H31 119.8
C37 C31 H31 119.8
C37 C32 C34 122.3(4)
C37 C32 H32 118.8
C34 C32 H32 118.8
C36 C33 C35 122.4(5)
C36 C33 H33 118.8
C35 C33 H33 118.8
C32 C34 C35 118.6(4)
C32 C34 C24 122.9(4)
C35 C34 C24 118.5(4)
C32 C34 Co2 135.6(3)
C35 C34 Co2 72.7(3)
C24 C34 Co2 64.2(3)
C33 C35 C34 118.6(4)
C33 C35 C27 123.0(4)
C34 C35 C27 118.4(5)
C33 C35 Co2 138.5(4)
C34 C35 Co2 70.6(3)
C27 C35 Co2 65.3(3)
C33 C36 C28 122.4(5)
C33 C36 C37 119.1(5)
C28 C36 C37 118.5(5)
C32 C37 C31 122.5(5)
C32 C37 C36 119.0(4)
C31 C37 C36 118.5(5)
C38 Sn4 C39 99.8(2)
C38 Sn4 C40 105.0(2)
C39 Sn4 C40 101.9(2)
C38 Sn4 Co2 126.31(15)
C39 Sn4 Co2 112.00(15)
C40 Sn4 Co2 109.04(16)
Sn4 C38 H38A 109.5
Sn4 C38 H38B 109.5
H38A C38 H38B 109.5
Sn4 C38 H38C 109.5
H38A C38 H38C 109.5
H38B C38 H38C 109.5
Sn4 C39 H39A 109.5
Sn4 C39 H39B 109.5
H39A C39 H39B 109.5
Sn4 C39 H39C 109.5
H39A C39 H39C 109.5
H39B C39 H39C 109.5
Sn4 C40 H40A 109.5
Sn4 C40 H40B 109.5
H40A C40 H40B 109.5
Sn4 C40 H40C 109.5
H40A C40 H40C 109.5
H40B C40 H40C 109.5
C41 Sn5 C42 99.8(3)
C41 Sn5 C43 104.2(3)
C42 Sn5 C43 106.4(2)
C41 Sn5 Co2 126.63(18)
C42 Sn5 Co2 110.42(16)
C43 Sn5 Co2 107.81(16)
Sn5 C41 H41A 109.5
Sn5 C41 H41B 109.5
H41A C41 H41B 109.5
Sn5 C41 H41C 109.5
H41A C41 H41C 109.5
H41B C41 H41C 109.5
Sn5 C42 H42A 109.5
Sn5 C42 H42B 109.5
H42A C42 H42B 109.5
Sn5 C42 H42C 109.5
H42A C42 H42C 109.5
H42B C42 H42C 109.5
Sn5 C43 H43A 109.5
Sn5 C43 H43B 109.5
H43A C43 H43B 109.5
Sn5 C43 H43C 109.5
H43A C43 H43C 109.5
H43B C43 H43C 109.5
C44 Sn6 C45 99.8(3)
C44 Sn6 C46 107.4(2)
C45 Sn6 C46 106.1(2)
C44 Sn6 Co2 126.20(17)
C45 Sn6 Co2 107.62(18)
C46 Sn6 Co2 108.02(17)
Sn6 C44 H44A 109.5
Sn6 C44 H44B 109.5
H44A C44 H44B 109.5
Sn6 C44 H44C 109.5
H44A C44 H44C 109.5
H44B C44 H44C 109.5
Sn6 C45 H45A 109.5
Sn6 C45 H45B 109.5
H45A C45 H45B 109.5
Sn6 C45 H45C 109.5
H45A C45 H45C 109.5
H45B C45 H45C 109.5
Sn6 C46 H46A 109.5
Sn6 C46 H46B 109.5
H46A C46 H46B 109.5
Sn6 C46 H46C 109.5
H46A C46 H46C 109.5
H46B C46 H46C 109.5
C38' Sn4' C39' 99.8(4)
C38' Sn4' C40' 105.0(5)
C39' Sn4' C40' 101.9(5)
C38' Sn4' Co2 120(4)
C39' Sn4' Co2 122(4)
C40' Sn4' Co2 106(4)
Sn4' C38' H38D 109.5
Sn4' C38' H38E 109.5
H38D C38' H38E 109.5
Sn4' C38' H38F 109.5
H38D C38' H38F 109.5
H38E C38' H38F 109.5
Sn4' C39' H39D 109.5
Sn4' C39' H39E 109.5
H39D C39' H39E 109.5
Sn4' C39' H39F 109.5
H39D C39' H39F 109.5
H39E C39' H39F 109.5
Sn4' C40' H40D 109.5
Sn4' C40' H40E 109.5
H40D C40' H40E 109.5
Sn4' C40' H40F 109.5
H40D C40' H40F 109.5
H40E C40' H40F 109.5
C41' Sn5' C42' 99.8(5)
C41' Sn5' C43' 104.2(5)
C42' Sn5' C43' 106.4(5)
C41' Sn5' Co2 125(5)
C42' Sn5' Co2 107(4)
C43' Sn5' Co2 112(4)
Sn5' C41' H41D 109.5
Sn5' C41' H41E 109.5
H41D C41' H41E 109.5
Sn5' C41' H41F 109.5
H41D C41' H41F 109.5
H41E C41' H41F 109.5
Sn5' C42' H42D 109.5
Sn5' C42' H42E 109.5
H42D C42' H42E 109.5
Sn5' C42' H42F 109.5
H42D C42' H42F 109.5
H42E C42' H42F 109.5
Sn5' C43' H43D 109.5
Sn5' C43' H43E 109.5
H43D C43' H43E 109.5
Sn5' C43' H43F 109.5
H43D C43' H43F 109.5
H43E C43' H43F 109.5
C44' Sn6' C45' 99.8(5)
C44' Sn6' C46' 107.4(5)
C45' Sn6' C46' 106.1(5)
C44' Sn6' Co2 126(4)
C45' Sn6' Co2 110(4)
C46' Sn6' Co2 106(4)
Sn6' C44' H44D 109.5
Sn6' C44' H44E 109.5
H44D C44' H44E 109.5
Sn6' C44' H44F 109.5
H44D C44' H44F 109.5
H44E C44' H44F 109.5
Sn6' C45' H45D 109.5
Sn6' C45' H45E 109.5
H45D C45' H45E 109.5
Sn6' C45' H45F 109.5
H45D C45' H45F 109.5
H45E C45' H45F 109.5
Sn6' C46' H46D 109.5
Sn6' C46' H46E 109.5
H46D C46' H46E 109.5
Sn6' C46' H46F 109.5
H46D C46' H46F 109.5
H46E C46' H46F 109.5

loop_
_geom_bond_atom_site_label_1
_geom_bond_atom_site_label_2
_geom_bond_distance
Co1 C3 2.098(5)
Co1 C1 2.101(5)
Co1 C2 2.102(5)
Co1 C4 2.132(5)
Co1 C11 2.273(5)
Co1 C12 2.274(5)
Co1 Sn1' 2.474(5)
Co1 Sn2' 2.521(5)
Co1 Sn3 2.5359(8)
Co1 Sn1 2.5418(7)
Co1 Sn2 2.5518(7)
Co1 Sn3' 2.566(6)
C1 C2 1.387(7)
C1 C11 1.438(7)
C1 H1 0.97(5)
C2 C3 1.423(8)
C2 H2 0.88(6)
C3 C4 1.393(9)
C3 H3 0.91(6)
C4 C12 1.436(7)
C4 H4 0.99(6)
C5 C6 1.348(9)
C5 C13 1.425(8)
C5 H5 0.9500
C6 C7 1.418(8)
C6 H6 0.9500
C7 C8 1.373(8)
C7 H7 0.9500
C8 C14 1.431(7)
C8 H8 0.9500
C9 C14 1.388(7)
C9 C11 1.403(7)
C9 H9 0.9500
C10 C13 1.397(8)
C10 C12 1.398(8)
C10 H10 0.9500
C11 C12 1.449(7)
C13 C14 1.431(7)
Sn1 C16 2.162(5)
Sn1 C17 2.167(6)
Sn1 C15 2.174(6)
C15 H15A 0.9800
C15 H15B 0.9800
C15 H15C 0.9800
C16 H16A 0.9800
C16 H16B 0.9800
C16 H16C 0.9800
C17 H17A 0.9800
C17 H17B 0.9800
C17 H17C 0.9800
Sn2 C20 2.155(6)
Sn2 C18 2.159(6)
Sn2 C19 2.179(7)
C18 H18A 0.9800
C18 H18B 0.9800
C18 H18C 0.9800
C19 H19A 0.9800
C19 H19B 0.9800
C19 H19C 0.9800
C20 H20A 0.9800
C20 H20B 0.9800
C20 H20C 0.9800
Sn3 C23 2.151(6)
Sn3 C21 2.157(5)
Sn3 C22 2.176(6)
C21 H21A 0.9800
C21 H21B 0.9800
C21 H21C 0.9800
C22 H22A 0.9800
C22 H22B 0.9800
C22 H22C 0.9800
C23 H23A 0.9800
C23 H23B 0.9800
C23 H23C 0.9800
Sn1' C16' 2.162(7)
Sn1' C17' 2.167(7)
Sn1' C15' 2.174(7)
C15' H15D 0.9800
C15' H15E 0.9800
C15' H15F 0.9800
C16' H16D 0.9800
C16' H16E 0.9800
C16' H16F 0.9800
C17' H17D 0.9800
C17' H17E 0.9800
C17' H17F 0.9800
Sn2' C20' 2.155(7)
Sn2' C18' 2.159(7)
Sn2' C19' 2.179(8)
C18' H18D 0.9800
C18' H18E 0.9800
C18' H18F 0.9800
C19' H19D 0.9800
C19' H19E 0.9800
C19' H19F 0.9800
C20' H20D 0.9800
C20' H20E 0.9800
C20' H20F 0.9800
Sn3' C23' 2.151(7)
Sn3' C21' 2.157(6)
Sn3' C22' 2.176(7)
C21' H21D 0.9800
C21' H21E 0.9800
C21' H21F 0.9800
C22' H22D 0.9800
C22' H22E 0.9800
C22' H22F 0.9800
C23' H23D 0.9800
C23' H23E 0.9800
C23' H23F 0.9800
Co2 C24 2.088(5)
Co2 C26 2.100(5)
Co2 C25 2.104(5)
Co2 C27 2.136(5)
Co2 C34 2.264(5)
Co2 C35 2.291(5)
Co2 Sn5' 2.512(11)
Co2 Sn4' 2.526(10)
Co2 Sn6 2.5366(8)
Co2 Sn4 2.5423(7)
Co2 Sn5 2.5471(7)
Co2 Sn6' 2.549(12)
C24 C25 1.400(7)
C24 C34 1.435(7)
C24 H24 0.89(5)
C25 C26 1.416(8)
C25 H25 0.96(5)
C26 C27 1.377(8)
C26 H26 0.91(6)
C27 C35 1.435(7)
C27 H27 0.94(5)
C28 C29 1.343(8)
C28 C36 1.437(7)
C28 H28 0.9500
C29 C30 1.417(9)
C29 H29 0.9500
C30 C31 1.340(8)
C30 H30 0.9500
C31 C37 1.434(7)
C31 H31 0.9500
C32 C37 1.382(7)
C32 C34 1.406(7)
C32 H32 0.9500
C33 C36 1.378(7)
C33 C35 1.407(7)
C33 H33 0.9500
C34 C35 1.432(6)
C36 C37 1.440(7)
Sn4 C38 2.163(5)
Sn4 C39 2.167(5)
Sn4 C40 2.175(5)
C38 H38A 0.9800
C38 H38B 0.9800
C38 H38C 0.9800
C39 H39A 0.9800
C39 H39B 0.9800
C39 H39C 0.9800
C40 H40A 0.9800
C40 H40B 0.9800
C40 H40C 0.9800
Sn5 C41 2.164(6)
Sn5 C42 2.174(5)
Sn5 C43 2.179(5)
C41 H41A 0.9800
C41 H41B 0.9800
C41 H41C 0.9800
C42 H42A 0.9800
C42 H42B 0.9800
C42 H42C 0.9800
C43 H43A 0.9800
C43 H43B 0.9800
C43 H43C 0.9800
Sn6 C44 2.152(6)
Sn6 C45 2.172(6)
Sn6 C46 2.177(6)
C44 H44A 0.9800
C44 H44B 0.9800
C44 H44C 0.9800
C45 H45A 0.9800
C45 H45B 0.9800
C45 H45C 0.9800
C46 H46A 0.9800
C46 H46B 0.9800
C46 H46C 0.9800
Sn4' C38' 2.163(6)
Sn4' C39' 2.167(6)
Sn4' C40' 2.175(7)
C38' H38D 0.9800
C38' H38E 0.9800
C38' H38F 0.9800
C39' H39D 0.9800
C39' H39E 0.9800
C39' H39F 0.9800
C40' H40D 0.9800
C40' H40E 0.9800
C40' H40F 0.9800
Sn5' C41' 2.164(7)
Sn5' C42' 2.174(7)
Sn5' C43' 2.179(7)
C41' H41D 0.9800
C41' H41E 0.9800
C41' H41F 0.9800
C42' H42D 0.9800
C42' H42E 0.9800
C42' H42F 0.9800
C43' H43D 0.9800
C43' H43E 0.9800
C43' H43F 0.9800
Sn6' C44' 2.152(7)
Sn6' C45' 2.172(7)
Sn6' C46' 2.177(7)
C44' H44D 0.9800
C44' H44E 0.9800
C44' H44F 0.9800
C45' H45D 0.9800
C45' H45E 0.9800
C45' H45F 0.9800
C46' H46D 0.9800
C46' H46E 0.9800
C46' H46F 0.9800

loop_
_geom_torsion_atom_site_label_1
_geom_torsion_atom_site_label_2
_geom_torsion_atom_site_label_3
_geom_torsion_atom_site_label_4
_geom_torsion
C11 C1 C2 C3 7.7(7)
Co1 C1 C2 C3 -52.9(4)
C11 C1 C2 Co1 60.6(4)
C1 C2 C3 C4 -0.2(7)
Co1 C2 C3 C4 -53.4(4)
C1 C2 C3 Co1 53.2(4)
C2 C3 C4 C12 -6.4(8)
Co1 C3 C4 C12 -59.0(4)
C2 C3 C4 Co1 52.6(4)
C13 C5 C6 C7 -0.8(11)
C5 C6 C7 C8 0.5(10)
C6 C7 C8 C14 0.4(8)
C14 C9 C11 C1 177.3(4)
C14 C9 C11 C12 -1.0(7)
C14 C9 C11 Co1 91.4(6)
C2 C1 C11 C9 173.3(4)
Co1 C1 C11 C9 -129.3(4)
C2 C1 C11 C12 -8.4(7)
Co1 C1 C11 C12 49.0(4)
C2 C1 C11 Co1 -57.4(4)
C13 C10 C12 C4 -179.4(5)
C13 C10 C12 C11 0.6(8)
C13 C10 C12 Co1 -91.6(7)
C3 C4 C12 C10 -174.6(5)
Co1 C4 C12 C10 129.7(5)
C3 C4 C12 C11 5.5(7)
Co1 C4 C12 C11 -50.2(4)
C3 C4 C12 Co1 55.6(4)
C9 C11 C12 C10 0.2(7)
C1 C11 C12 C10 -178.2(4)
Co1 C11 C12 C10 -132.3(5)
C9 C11 C12 C4 -179.9(4)
C1 C11 C12 C4 1.7(6)
Co1 C11 C12 C4 47.6(4)
C9 C11 C12 Co1 132.5(4)
C1 C11 C12 Co1 -45.9(4)
C12 C10 C13 C5 178.5(5)
C12 C10 C13 C14 -0.5(8)
C6 C5 C13 C10 -178.9(6)
C6 C5 C13 C14 0.2(9)
C11 C9 C14 C8 -179.0(4)
C11 C9 C14 C13 1.0(7)
C7 C8 C14 C9 179.1(5)
C7 C8 C14 C13 -1.0(7)
C10 C13 C14 C9 -0.3(7)
C5 C13 C14 C9 -179.4(5)
C10 C13 C14 C8 179.8(5)
C5 C13 C14 C8 0.7(7)
C34 C24 C25 C26 9.7(7)
Co2 C24 C25 C26 -52.0(4)
C34 C24 C25 Co2 61.7(4)
C24 C25 C26 C27 -2.5(7)
Co2 C25 C26 C27 -54.4(4)
C24 C25 C26 Co2 51.8(4)
C25 C26 C27 C35 -6.2(7)
Co2 C26 C27 C35 -59.6(4)
C25 C26 C27 Co2 53.5(4)
C36 C28 C29 C30 0.0(10)
C28 C29 C30 C31 -2.0(10)
C29 C30 C31 C37 0.5(9)
C37 C32 C34 C35 2.0(7)
C37 C32 C34 C24 -178.3(4)
C37 C32 C34 Co2 96.2(6)
C25 C24 C34 C32 172.2(4)
Co2 C24 C34 C32 -129.2(4)
C25 C24 C34 C35 -8.1(7)
Co2 C24 C34 C35 50.4(4)
C25 C24 C34 Co2 -58.6(4)
C36 C33 C35 C34 0.6(8)
C36 C33 C35 C27 178.9(5)
C36 C33 C35 Co2 -92.0(6)
C32 C34 C35 C33 -2.4(7)
C24 C34 C35 C33 177.9(4)
Co2 C34 C35 C33 -135.4(4)
C32 C34 C35 C27 179.1(4)
C24 C34 C35 C27 -0.5(6)
Co2 C34 C35 C27 46.1(4)
C32 C34 C35 Co2 133.0(4)
C24 C34 C35 Co2 -46.7(4)
C26 C27 C35 C33 -170.7(5)
Co2 C27 C35 C33 133.2(5)
C26 C27 C35 C34 7.6(7)
Co2 C27 C35 C34 -48.5(4)
C26 C27 C35 Co2 56.1(4)
C35 C33 C36 C28 -174.8(5)
C35 C33 C36 C37 1.7(8)
C29 C28 C36 C33 179.8(6)
C29 C28 C36 C37 3.3(8)
C34 C32 C37 C31 179.4(5)
C34 C32 C37 C36 0.2(7)
C30 C31 C37 C32 -176.3(5)
C30 C31 C37 C36 2.9(8)
C33 C36 C37 C32 -2.1(7)
C28 C36 C37 C32 174.5(5)
C33 C36 C37 C31 178.7(5)
C28 C36 C37 C31 -4.7(7)
